data_2228721
loop_
_publ_author_name
'Kia, Reza'
'Kargar, Hadi'
'Mirkhani, Valiollah'
'Ganji, Fatemeh'
'Tahir, Muhammad Nawaz'

_publ_section_title
;
 2-((<i>Z</i>)-{3-[(<i>Z</i>)-(2-Hydroxy-5-methylbenzylidene)amino]-2,2-dimethylpropyl}iminomethyl)-4-methylphenol
;
_journal_coeditor_code GW2096
_journal_issue 1
_journal_name_full 'Acta Crystallographica Section E'
_journal_page_first o130
_journal_paper_doi 10.1107/S1600536810051688
_journal_volume 67
_journal_year 2011
_chemical_formula_iupac 'C21 H26 N2 O2'
_chemical_formula_moiety 'C21 H26 N2 O2'
_chemical_formula_sum 'C21 H26 N2 O2'
_chemical_formula_weight 338.44
_chemical_name_systematic
2-((<i>Z</i>)-{3-[(<i>Z</i>)-(2-Hydroxy-5-methylbenzylidene)amino]-2,2-dimethylpropyl}iminomethyl)-4-methylphenol
_space_group_IT_number 19
_symmetry_cell_setting orthorhombic
_symmetry_space_group_name_Hall 'P 2ac 2ab'
_symmetry_space_group_name_H-M 'P 21 21 21'
_atom_sites_solution_hydrogens geom
_atom_sites_solution_primary direct
_atom_sites_solution_secondary difmap
_audit_creation_method SHELXL-97
_cell_angle_alpha 90.00
_cell_angle_beta 90.00
_cell_angle_gamma 90.00
_cell_formula_units_Z 4
_cell_length_a 5.8950(3)
_cell_length_b 17.8634(10)
_cell_length_c 18.2140(11)
_cell_measurement_reflns_used 2150
_cell_measurement_temperature 296(2)
_cell_measurement_theta_max 29.75
_cell_measurement_theta_min 2.45
_cell_volume 1918.02(19)
_computing_cell_refinement 'SAINT (Bruker, 2005)'
_computing_data_collection 'APEX2 (Bruker, 2005)'
_computing_data_reduction 'SAINT (Bruker, 2005)'
_computing_molecular_graphics 'SHELXTL (Sheldrick, 2008)'
_computing_publication_material
;
SHELXTL (Sheldrick, 2008) and PLATON (Spek, 2009)
;
_computing_structure_refinement 'SHELXTL (Sheldrick, 2008)'
_computing_structure_solution 'SHELXTL (Sheldrick, 2008)'
_diffrn_ambient_temperature 296(2)
_diffrn_measured_fraction_theta_full 1.000
_diffrn_measured_fraction_theta_max 1.000
_diffrn_measurement_device_type
;
Bruker SMART APEXII CCD area-detector
;
_diffrn_measurement_method '\f and \w'
_diffrn_radiation_monochromator graphite
_diffrn_radiation_source 'fine-focus sealed tube'
_diffrn_radiation_type MoK\a
_diffrn_radiation_wavelength 0.71073
_diffrn_reflns_av_R_equivalents 0.0616
_diffrn_reflns_av_sigmaI/netI 0.0462
_diffrn_reflns_limit_h_max 7
_diffrn_reflns_limit_h_min -7
_diffrn_reflns_limit_k_max 22
_diffrn_reflns_limit_k_min -22
_diffrn_reflns_limit_l_max 22
_diffrn_reflns_limit_l_min -22
_diffrn_reflns_number 16208
_diffrn_reflns_theta_full 26.00
_diffrn_reflns_theta_max 26.00
_diffrn_reflns_theta_min 2.24
_diffrn_standards_number 0
_exptl_absorpt_coefficient_mu 0.075
_exptl_absorpt_correction_T_max 0.9910
_exptl_absorpt_correction_T_min 0.9777
_exptl_absorpt_correction_type multi-scan
_exptl_absorpt_process_details '(<i>SADABS</i>; Bruker, 2005)'
_exptl_crystal_colour yellow
_exptl_crystal_density_diffrn 1.172
_exptl_crystal_density_method 'not measured'
_exptl_crystal_description plate
_exptl_crystal_F_000 728
_exptl_crystal_size_max 0.30
_exptl_crystal_size_mid 0.18
_exptl_crystal_size_min 0.12
_refine_diff_density_max 0.149
_refine_diff_density_min -0.116
_refine_ls_extinction_coef 0.013(2)
_refine_ls_extinction_expression Fc^*^=kFc[1+0.001xFc^2^\l^3^/sin(2\q)]^-1/4^
_refine_ls_extinction_method 'SHELXTL (Sheldrick, 2008)'
_refine_ls_goodness_of_fit_ref 1.027
_refine_ls_hydrogen_treatment constr
_refine_ls_matrix_type full
_refine_ls_number_parameters 231
_refine_ls_number_reflns 2199
_refine_ls_number_restraints 0
_refine_ls_restrained_S_all 1.027
_refine_ls_R_factor_all 0.0885
_refine_ls_R_factor_gt 0.0437
_refine_ls_shift/su_max 0.000
_refine_ls_shift/su_mean 0.000
_refine_ls_structure_factor_coef Fsqd
_refine_ls_weighting_details 'calc w=1/[\s^2^(Fo^2^)+(0.0485P)^2^+0.0820P] where P=(Fo^2^+2Fc^2^)/3'
_refine_ls_weighting_scheme calc
_refine_ls_wR_factor_gt 0.0932
_refine_ls_wR_factor_ref 0.1118
_reflns_number_gt 1368
_reflns_number_total 2199
_reflns_threshold_expression I>2\s(I)
_cod_data_source_file gw2096.cif
_cod_data_source_block I
_cod_database_code 2228721
_cod_database_fobs_code 2228721

loop_
_symmetry_equiv_pos_as_xyz
'x, y, z'
'x+1/2, -y+1/2, -z'
'-x, y+1/2, -z+1/2'
'-x+1/2, -y, z+1/2'

loop_
_atom_site_type_symbol
_atom_site_label
_atom_site_fract_x
_atom_site_fract_y
_atom_site_fract_z
_atom_site_U_iso_or_equiv
_atom_site_adp_type
_atom_site_calc_flag
_atom_site_refinement_flags
_atom_site_occupancy
_atom_site_disorder_assembly
_atom_site_disorder_group
O O1 0.4633(4) 0.71477(13) 0.18637(14) 0.0691(7) Uani d . 1 . .
H H1A 0.3887 0.6786 0.1999 0.104 Uiso calc R 1 . .
O O2 -0.1798(4) 0.44857(14) 0.02145(14) 0.0769(7) Uani d . 1 . .
H H2A -0.0936 0.4643 0.0533 0.115 Uiso calc R 1 . .
N N1 0.1130(4) 0.62471(14) 0.19160(15) 0.0576(7) Uani d . 1 . .
N N2 0.1758(5) 0.44863(14) 0.10671(15) 0.0589(7) Uani d . 1 . .
C C1 0.3362(5) 0.75772(18) 0.14103(17) 0.0513(8) Uani d . 1 . .
C C2 0.4215(5) 0.82499(18) 0.11644(19) 0.0593(9) Uani d . 1 . .
H H2 0.5650 0.8401 0.1316 0.071 Uiso calc R 1 . .
C C3 0.2994(6) 0.87012(19) 0.07010(18) 0.0593(9) Uani d . 1 . .
H H3 0.3614 0.9153 0.0545 0.071 Uiso calc R 1 . .
C C4 0.0828(5) 0.84926(18) 0.04596(18) 0.0558(9) Uani d . 1 . .
C C5 -0.0004(6) 0.78143(17) 0.07017(17) 0.0544(8) Uani d . 1 . .
H H5 -0.1421 0.7659 0.0537 0.065 Uiso calc R 1 . .
C C6 0.1183(5) 0.73540(17) 0.11802(17) 0.0487(8) Uani d . 1 . .
C C7 -0.0504(7) 0.90009(19) -0.0039(2) 0.0777(11) Uani d . 1 . .
H H7A 0.0048 0.8952 -0.0533 0.117 Uiso calc R 1 . .
H H7B -0.0332 0.9510 0.0120 0.117 Uiso calc R 1 . .
H H7C -0.2079 0.8865 -0.0023 0.117 Uiso calc R 1 . .
C C8 0.0162(6) 0.66623(17) 0.14440(18) 0.0562(9) Uani d . 1 . .
H H8 -0.1246 0.6520 0.1261 0.067 Uiso calc R 1 . .
C C9 -0.0035(6) 0.55714(17) 0.21706(19) 0.0641(10) Uani d . 1 . .
H H9A -0.1067 0.5401 0.1791 0.077 Uiso calc R 1 . .
H H9B -0.0929 0.5693 0.2601 0.077 Uiso calc R 1 . .
C C10 0.1605(6) 0.49409(17) 0.23599(18) 0.0615(9) Uani d . 1 . .
C C11 0.3201(7) 0.5184(2) 0.2980(2) 0.0892(13) Uani d . 1 . .
H H11A 0.2336 0.5276 0.3417 0.134 Uiso calc R 1 . .
H H11B 0.3982 0.5633 0.2838 0.134 Uiso calc R 1 . .
H H11C 0.4286 0.4794 0.3072 0.134 Uiso calc R 1 . .
C C12 0.0218(8) 0.4259(2) 0.2593(2) 0.0891(13) Uani d . 1 . .
H H12A 0.1216 0.3842 0.2673 0.134 Uiso calc R 1 . .
H H12B -0.0850 0.4136 0.2214 0.134 Uiso calc R 1 . .
H H12C -0.0582 0.4370 0.3039 0.134 Uiso calc R 1 . .
C C13 0.3085(6) 0.47518(18) 0.16952(19) 0.0640(10) Uani d . 1 . .
H H13A 0.3929 0.5194 0.1551 0.077 Uiso calc R 1 . .
H H13B 0.4171 0.4369 0.1833 0.077 Uiso calc R 1 . .
C C14 0.2562(6) 0.39671(18) 0.06619(18) 0.0571(9) Uani d . 1 . .
H H14 0.3962 0.3762 0.0784 0.069 Uiso calc R 1 . .
C C15 0.1397(5) 0.36831(16) 0.00220(18) 0.0512(8) Uani d . 1 . .
C C16 0.2388(6) 0.31298(17) -0.04090(17) 0.0542(8) Uani d . 1 . .
H H16 0.3790 0.2940 -0.0267 0.065 Uiso calc R 1 . .
C C17 0.1400(6) 0.28490(17) -0.10341(18) 0.0570(9) Uani d . 1 . .
C C18 -0.0714(6) 0.3128(2) -0.1220(2) 0.0638(10) Uani d . 1 . .
H H18 -0.1438 0.2943 -0.1636 0.077 Uiso calc R 1 . .
C C19 -0.1782(6) 0.3673(2) -0.08042(19) 0.0648(9) Uani d . 1 . .
H H19 -0.3205 0.3850 -0.0941 0.078 Uiso calc R 1 . .
C C20 -0.0727(5) 0.39531(18) -0.01880(19) 0.0542(9) Uani d . 1 . .
C C21 0.2588(7) 0.22644(19) -0.14975(19) 0.0775(12) Uani d . 1 . .
H H21A 0.3779 0.2497 -0.1775 0.116 Uiso calc R 1 . .
H H21B 0.1517 0.2039 -0.1827 0.116 Uiso calc R 1 . .
H H21C 0.3222 0.1886 -0.1184 0.116 Uiso calc R 1 . .

loop_
_atom_site_aniso_label
_atom_site_aniso_U_11
_atom_site_aniso_U_22
_atom_site_aniso_U_33
_atom_site_aniso_U_12
_atom_site_aniso_U_13
_atom_site_aniso_U_23
O1 0.0584(15) 0.0711(17) 0.0778(17) 0.0012(12) -0.0145(14) 0.0031(14)
O2 0.0690(16) 0.0818(17) 0.0798(19) 0.0272(15) 0.0009(14) -0.0003(14)
N1 0.0590(17) 0.0501(16) 0.0636(18) 0.0000(13) 0.0014(15) -0.0032(14)
N2 0.0615(17) 0.0523(17) 0.0629(18) 0.0032(14) -0.0008(16) 0.0023(15)
C1 0.0439(18) 0.0545(19) 0.056(2) 0.0055(16) -0.0042(16) -0.0062(16)
C2 0.0503(19) 0.060(2) 0.068(2) -0.0066(17) -0.0024(18) -0.0138(18)
C3 0.057(2) 0.056(2) 0.065(2) -0.0064(17) 0.0018(18) -0.0047(18)
C4 0.056(2) 0.054(2) 0.058(2) 0.0018(16) 0.0007(17) -0.0054(16)
C5 0.0467(18) 0.055(2) 0.061(2) -0.0020(16) -0.0037(17) -0.0096(17)
C6 0.0423(17) 0.0497(18) 0.0540(19) -0.0008(14) 0.0011(16) -0.0062(16)
C7 0.078(3) 0.070(2) 0.085(3) -0.0059(19) -0.015(2) 0.014(2)
C8 0.0485(19) 0.057(2) 0.063(2) -0.0020(16) 0.0052(17) -0.0098(17)
C9 0.067(2) 0.061(2) 0.064(2) -0.0107(19) 0.0100(19) -0.0015(17)
C10 0.072(2) 0.052(2) 0.060(2) -0.0139(19) -0.0039(19) 0.0081(17)
C11 0.109(3) 0.080(3) 0.079(3) -0.012(2) -0.027(3) -0.002(2)
C12 0.116(3) 0.077(3) 0.074(3) -0.032(3) -0.009(3) 0.016(2)
C13 0.060(2) 0.052(2) 0.080(3) -0.0010(17) -0.006(2) -0.0061(18)
C14 0.0495(19) 0.054(2) 0.068(2) 0.0020(16) -0.0012(18) 0.0062(18)
C15 0.0506(19) 0.0491(18) 0.0538(19) 0.0021(15) 0.0049(17) 0.0105(16)
C16 0.0496(19) 0.0534(19) 0.059(2) 0.0028(15) 0.0031(17) 0.0083(17)
C17 0.063(2) 0.055(2) 0.053(2) -0.0015(17) 0.0069(18) 0.0096(17)
C18 0.064(2) 0.072(2) 0.055(2) -0.0100(19) -0.0029(19) 0.0109(18)
C19 0.0495(19) 0.079(3) 0.066(2) 0.0022(19) -0.002(2) 0.018(2)
C20 0.051(2) 0.0555(19) 0.057(2) 0.0067(16) 0.0082(17) 0.0106(17)
C21 0.099(3) 0.068(2) 0.065(2) 0.011(2) 0.006(2) -0.0031(19)

loop_
_atom_type_symbol
_atom_type_description
_atom_type_scat_dispersion_real
_atom_type_scat_dispersion_imag
_atom_type_scat_source
C C 0.0033 0.0000 'International Tables Vol C Tables 4.2.6.8 and 6.1.1.4'
H H 0.0000 0.0000 'International Tables Vol C Tables 4.2.6.8 and 6.1.1.4'
N N 0.0061 0.0000 'International Tables Vol C Tables 4.2.6.8 and 6.1.1.4'
O O 0.0106 0.0000 'International Tables Vol C Tables 4.2.6.8 and 6.1.1.4'

loop_
_geom_angle_atom_site_label_1
_geom_angle_atom_site_label_2
_geom_angle_atom_site_label_3
_geom_angle_site_symmetry_1
_geom_angle_site_symmetry_3
_geom_angle
_geom_angle_publ_flag
C1 O1 H1A . . 109.5 ?
C20 O2 H2A . . 109.5 ?
C8 N1 C9 . . 119.0(3) ?
C14 N2 C13 . . 119.3(3) ?
O1 C1 C2 . . 119.4(3) ?
O1 C1 C6 . . 121.7(3) ?
C2 C1 C6 . . 118.9(3) ?
C3 C2 C1 . . 121.4(3) ?
C3 C2 H2 . . 119.3 ?
C1 C2 H2 . . 119.3 ?
C2 C3 C4 . . 121.0(3) ?
C2 C3 H3 . . 119.5 ?
C4 C3 H3 . . 119.5 ?
C5 C4 C3 . . 117.2(3) ?
C5 C4 C7 . . 122.5(3) ?
C3 C4 C7 . . 120.3(3) ?
C4 C5 C6 . . 122.8(3) ?
C4 C5 H5 . . 118.6 ?
C6 C5 H5 . . 118.6 ?
C5 C6 C1 . . 118.6(3) ?
C5 C6 C8 . . 120.1(3) ?
C1 C6 C8 . . 121.3(3) ?
C4 C7 H7A . . 109.5 ?
C4 C7 H7B . . 109.5 ?
H7A C7 H7B . . 109.5 ?
C4 C7 H7C . . 109.5 ?
H7A C7 H7C . . 109.5 ?
H7B C7 H7C . . 109.5 ?
N1 C8 C6 . . 122.2(3) ?
N1 C8 H8 . . 118.9 ?
C6 C8 H8 . . 118.9 ?
N1 C9 C10 . . 112.6(3) ?
N1 C9 H9A . . 109.1 ?
C10 C9 H9A . . 109.1 ?
N1 C9 H9B . . 109.1 ?
C10 C9 H9B . . 109.1 ?
H9A C9 H9B . . 107.8 ?
C9 C10 C12 . . 108.2(3) ?
C9 C10 C13 . . 110.2(3) ?
C12 C10 C13 . . 110.4(3) ?
C9 C10 C11 . . 110.3(3) ?
C12 C10 C11 . . 110.5(3) ?
C13 C10 C11 . . 107.2(3) ?
C10 C11 H11A . . 109.5 ?
C10 C11 H11B . . 109.5 ?
H11A C11 H11B . . 109.5 ?
C10 C11 H11C . . 109.5 ?
H11A C11 H11C . . 109.5 ?
H11B C11 H11C . . 109.5 ?
C10 C12 H12A . . 109.5 ?
C10 C12 H12B . . 109.5 ?
H12A C12 H12B . . 109.5 ?
C10 C12 H12C . . 109.5 ?
H12A C12 H12C . . 109.5 ?
H12B C12 H12C . . 109.5 ?
N2 C13 C10 . . 112.6(3) ?
N2 C13 H13A . . 109.1 ?
C10 C13 H13A . . 109.1 ?
N2 C13 H13B . . 109.1 ?
C10 C13 H13B . . 109.1 ?
H13A C13 H13B . . 107.8 ?
N2 C14 C15 . . 123.0(3) ?
N2 C14 H14 . . 118.5 ?
C15 C14 H14 . . 118.5 ?
C16 C15 C20 . . 117.9(3) ?
C16 C15 C14 . . 120.4(3) ?
C20 C15 C14 . . 121.7(3) ?
C17 C16 C15 . . 123.3(3) ?
C17 C16 H16 . . 118.3 ?
C15 C16 H16 . . 118.3 ?
C16 C17 C18 . . 117.0(3) ?
C16 C17 C21 . . 121.2(3) ?
C18 C17 C21 . . 121.9(3) ?
C17 C18 C19 . . 121.9(4) ?
C17 C18 H18 . . 119.0 ?
C19 C18 H18 . . 119.0 ?
C20 C19 C18 . . 119.7(3) ?
C20 C19 H19 . . 120.2 ?
C18 C19 H19 . . 120.2 ?
O2 C20 C19 . . 119.0(3) ?
O2 C20 C15 . . 120.8(3) ?
C19 C20 C15 . . 120.2(3) ?
C17 C21 H21A . . 109.5 ?
C17 C21 H21B . . 109.5 ?
H21A C21 H21B . . 109.5 ?
C17 C21 H21C . . 109.5 ?
H21A C21 H21C . . 109.5 ?
H21B C21 H21C . . 109.5 ?

loop_
_geom_bond_atom_site_label_1
_geom_bond_atom_site_label_2
_geom_bond_site_symmetry_2
_geom_bond_distance
_geom_bond_publ_flag
O1 C1 . 1.354(3) ?
O1 H1A . 0.8200 ?
O2 C20 . 1.357(4) ?
O2 H2A . 0.8200 ?
N1 C8 . 1.271(4) ?
N1 C9 . 1.464(4) ?
N2 C14 . 1.276(4) ?
N2 C13 . 1.465(4) ?
C1 C2 . 1.377(4) ?
C1 C6 . 1.409(4) ?
C2 C3 . 1.371(4) ?
C2 H2 . 0.9300 ?
C3 C4 . 1.401(4) ?
C3 H3 . 0.9300 ?
C4 C5 . 1.380(4) ?
C4 C7 . 1.506(4) ?
C5 C6 . 1.388(4) ?
C5 H5 . 0.9300 ?
C6 C8 . 1.456(4) ?
C7 H7A . 0.9600 ?
C7 H7B . 0.9600 ?
C7 H7C . 0.9600 ?
C8 H8 . 0.9300 ?
C9 C10 . 1.524(5) ?
C9 H9A . 0.9700 ?
C9 H9B . 0.9700 ?
C10 C12 . 1.527(5) ?
C10 C13 . 1.530(4) ?
C10 C11 . 1.533(5) ?
C11 H11A . 0.9600 ?
C11 H11B . 0.9600 ?
C11 H11C . 0.9600 ?
C12 H12A . 0.9600 ?
C12 H12B . 0.9600 ?
C12 H12C . 0.9600 ?
C13 H13A . 0.9700 ?
C13 H13B . 0.9700 ?
C14 C15 . 1.445(4) ?
C14 H14 . 0.9300 ?
C15 C16 . 1.391(4) ?
C15 C20 . 1.395(4) ?
C16 C17 . 1.374(4) ?
C16 H16 . 0.9300 ?
C17 C18 . 1.384(5) ?
C17 C21 . 1.515(4) ?
C18 C19 . 1.386(5) ?
C18 H18 . 0.9300 ?
C19 C20 . 1.377(4) ?
C19 H19 . 0.9300 ?
C21 H21A . 0.9600 ?
C21 H21B . 0.9600 ?
C21 H21C . 0.9600 ?

loop_
_geom_hbond_atom_site_label_D
_geom_hbond_atom_site_label_H
_geom_hbond_atom_site_label_A
_geom_hbond_site_symmetry_A
_geom_hbond_distance_DH
_geom_hbond_distance_HA
_geom_hbond_distance_DA
_geom_hbond_angle_DHA
_geom_hbond_publ_flag
O1 H1A N1 . 0.82 1.89 2.620(3) 147 y
O2 H2A N2 . 0.82 1.88 2.609(4) 147 y

loop_
_geom_torsion_atom_site_label_1
_geom_torsion_atom_site_label_2
_geom_torsion_atom_site_label_3
_geom_torsion_atom_site_label_4
_geom_torsion_site_symmetry_1
_geom_torsion_site_symmetry_2
_geom_torsion_site_symmetry_3
_geom_torsion_site_symmetry_4
_geom_torsion
_geom_torsion_publ_flag
O1 C1 C2 C3 . . . . 179.6(3) ?
C6 C1 C2 C3 . . . . -0.3(5) ?
C1 C2 C3 C4 . . . . -0.1(5) ?
C2 C3 C4 C5 . . . . -0.6(5) ?
C2 C3 C4 C7 . . . . 179.0(3) ?
C3 C4 C5 C6 . . . . 1.7(5) ?
C7 C4 C5 C6 . . . . -177.9(3) ?
C4 C5 C6 C1 . . . . -2.1(4) ?
C4 C5 C6 C8 . . . . 176.9(3) ?
O1 C1 C6 C5 . . . . -178.6(3) ?
C2 C1 C6 C5 . . . . 1.3(4) ?
O1 C1 C6 C8 . . . . 2.4(4) ?
C2 C1 C6 C8 . . . . -177.7(3) ?
C9 N1 C8 C6 . . . . 178.2(3) ?
C5 C6 C8 N1 . . . . -175.7(3) ?
C1 C6 C8 N1 . . . . 3.3(5) ?
C8 N1 C9 C10 . . . . 147.8(3) ?
N1 C9 C10 C12 . . . . -178.1(3) ?
N1 C9 C10 C13 . . . . -57.2(4) ?
N1 C9 C10 C11 . . . . 60.9(4) ?
C14 N2 C13 C10 . . . . -142.8(3) ?
C9 C10 C13 N2 . . . . -61.8(4) ?
C12 C10 C13 N2 . . . . 57.8(4) ?
C11 C10 C13 N2 . . . . 178.1(3) ?
C13 N2 C14 C15 . . . . -178.5(3) ?
N2 C14 C15 C16 . . . . 178.3(3) ?
N2 C14 C15 C20 . . . . -1.2(5) ?
C20 C15 C16 C17 . . . . 1.3(4) ?
C14 C15 C16 C17 . . . . -178.3(3) ?
C15 C16 C17 C18 . . . . -1.7(5) ?
C15 C16 C17 C21 . . . . 177.9(3) ?
C16 C17 C18 C19 . . . . 1.0(5) ?
C21 C17 C18 C19 . . . . -178.7(3) ?
C17 C18 C19 C20 . . . . 0.2(5) ?
C18 C19 C20 O2 . . . . -179.8(3) ?
C18 C19 C20 C15 . . . . -0.7(5) ?
C16 C15 C20 O2 . . . . 179.1(3) ?
C14 C15 C20 O2 . . . . -1.3(5) ?
C16 C15 C20 C19 . . . . 0.0(4) ?
C14 C15 C20 C19 . . . . 179.5(3) ?

loop_
_cod_related_entry_id
_cod_related_entry_database
_cod_related_entry_code
1 ChemSpider 30656417
